data_4037478
loop_
_publ_author_name
'Pitts, Cody Ross'
'Siegler, Maxime A.'
'Lectka, Thomas'

_publ_section_title
;
 Intermolecular Aliphatic C-F&#x00B7;&#x00B7;&#x00B7;H-C Interaction in
 the Presence of &quot;Stronger&quot; Hydrogen Bond Acceptors:
 Crystallographic, Computational, and IR Studies.
;
_journal_issue 7
_journal_name_full 'The Journal of organic chemistry'
_journal_page_first 3996
_journal_page_last 4000
_journal_paper_doi 10.1021/acs.joc.7b00268
_journal_volume 82
_journal_year 2017
_chemical_absolute_configuration ad
_chemical_formula_moiety 'C29 H41 F O6, C H Cl3'
_chemical_formula_sum 'C30 H42 Cl3 F O6'
_chemical_formula_weight 623.98
_space_group_crystal_system orthorhombic
_space_group_IT_number 19
_space_group_name_Hall 'P 2ac 2ab'
_space_group_name_H-M_alt 'P 21 21 21'
_atom_sites_solution_hydrogens geom
_atom_sites_solution_primary direct
_atom_sites_solution_secondary difmap
_audit_creation_method SHELXL-2014/7
_cell_angle_alpha 90
_cell_angle_beta 90
_cell_angle_gamma 90
_cell_formula_units_Z 4
_cell_length_a 6.62124(7)
_cell_length_b 13.29651(13)
_cell_length_c 34.1798(4)
_cell_measurement_reflns_used 14690
_cell_measurement_temperature 110(2)
_cell_measurement_theta_max 72.02
_cell_measurement_theta_min 2.57
_cell_volume 3009.17(6)
_computing_cell_refinement
;
CrysAlisPro, Agilent Technologies,
Version 1.171.36.32 (release 02-08-2013 CrysAlis171 .NET)
(compiled Aug  2 2013,16:46:58)
;
_computing_data_collection
;
CrysAlisPro, Agilent Technologies,
Version 1.171.36.32 (release 02-08-2013 CrysAlis171 .NET)
(compiled Aug  2 2013,16:46:58)
;
_computing_data_reduction
;
CrysAlisPro, Agilent Technologies,
Version 1.171.36.32 (release 02-08-2013 CrysAlis171 .NET)
(compiled Aug  2 2013,16:46:58)
;
_computing_molecular_graphics 'SHELXTL v6.10 (Sheldrick, 2008)'
_computing_publication_material 'SHELXTL v6.10 (Sheldrick, 2008)'
_computing_structure_refinement 'SHELXL-2014/7 (Sheldrick, 2015)'
_computing_structure_solution 'SHELXS-2014/7 (Sheldrick, 2015)'
_diffrn_ambient_temperature 110(2)
_diffrn_measured_fraction_theta_full 0.999
_diffrn_measured_fraction_theta_max 0.999
_diffrn_measurement_device_type 'SuperNova, Dual, Cu at zero, Atlas'
_diffrn_measurement_method '\w scans'
_diffrn_radiation_monochromator mirror
_diffrn_radiation_source 'SuperNova (Cu) X-ray Source'
_diffrn_radiation_type CuK\a
_diffrn_radiation_wavelength 1.54178
_diffrn_reflns_av_R_equivalents 0.0259
_diffrn_reflns_av_unetI/netI 0.0237
_diffrn_reflns_Laue_measured_fraction_full 0.999
_diffrn_reflns_Laue_measured_fraction_max 0.999
_diffrn_reflns_limit_h_max 6
_diffrn_reflns_limit_h_min -8
_diffrn_reflns_limit_k_max 16
_diffrn_reflns_limit_k_min -16
_diffrn_reflns_limit_l_max 40
_diffrn_reflns_limit_l_min -42
_diffrn_reflns_number 19696
_diffrn_reflns_point_group_measured_fraction_full 0.999
_diffrn_reflns_point_group_measured_fraction_max 0.999
_diffrn_reflns_theta_full 67.679
_diffrn_reflns_theta_max 71.897
_diffrn_reflns_theta_min 2.585
_exptl_absorpt_coefficient_mu 3.159
_exptl_absorpt_correction_T_max 0.719
_exptl_absorpt_correction_T_min 0.295
_exptl_absorpt_correction_type analytical
_exptl_absorpt_process_details
;
CrysAlisPro, Agilent Technologies,
Version 1.171.36.32 (release 02-08-2013 CrysAlis171 .NET)
(compiled Aug  2 2013,16:46:58)
Analytical numeric absorption correction using a multifaceted crystal
			model based on expressions derived by R.C. Clark & J.S. Reid.
(Clark, R. C. & Reid, J. S. (1995). Acta Cryst. A51, 887-897)
;
_exptl_crystal_colour colorless
_exptl_crystal_density_diffrn 1.377
_exptl_crystal_description 'thick plate'
_exptl_crystal_F_000 1320
_exptl_crystal_size_max 0.68
_exptl_crystal_size_mid 0.43
_exptl_crystal_size_min 0.12
_refine_diff_density_max 0.647
_refine_diff_density_min -0.454
_refine_diff_density_rms 0.058
_refine_ls_abs_structure_details
;
 Flack x determined using 2420 quotients [(I+)-(I-)]/[(I+)+(I-)]
 (Parsons, Flack and Wagner, Acta Cryst. B69 (2013) 249-259).
;
_refine_ls_abs_structure_Flack 0.004(5)
_refine_ls_extinction_method none
_refine_ls_goodness_of_fit_ref 1.092
_refine_ls_hydrogen_treatment constr
_refine_ls_matrix_type full
_refine_ls_number_parameters 367
_refine_ls_number_reflns 5910
_refine_ls_number_restraints 0
_refine_ls_restrained_S_all 1.092
_refine_ls_R_factor_all 0.0359
_refine_ls_R_factor_gt 0.0353
_refine_ls_shift/su_max 0.001
_refine_ls_shift/su_mean 0.000
_refine_ls_structure_factor_coef Fsqd
_refine_ls_weighting_details 'w=1/[\s^2^(Fo^2^)+(0.0603P)^2^+1.2733P] where P=(Fo^2^+2Fc^2^)/3'
_refine_ls_weighting_scheme calc
_refine_ls_wR_factor_gt 0.1003
_refine_ls_wR_factor_ref 0.1009
_reflns_Friedel_coverage 0.739
_reflns_Friedel_fraction_full 1.000
_reflns_Friedel_fraction_max 1.000
_reflns_number_gt 5798
_reflns_number_total 5910
_reflns_threshold_expression 'I > 2\s(I)'
_cod_data_source_file jo7b00268_si_002.cif
_cod_data_source_block 2_CHCl3
_cod_database_code 4037478
_shelx_shelxl_version_number 2014/7
_shelx_space_group_comment
;
The symmetry employed for this shelxl refinement is uniquely defined
by the following loop, which should always be used as a source of
symmetry information in preference to the above space-group names.
They are only intended as comments.
;

loop_
_space_group_symop_operation_xyz
'x, y, z'
'-x+1/2, -y, z+1/2'
'-x, y+1/2, -z+1/2'
'x+1/2, -y+1/2, -z'

loop_
_atom_site_label
_atom_site_type_symbol
_atom_site_fract_x
_atom_site_fract_y
_atom_site_fract_z
_atom_site_U_iso_or_equiv
_atom_site_adp_type
_atom_site_occupancy
_atom_site_site_symmetry_order
_atom_site_calc_flag
_atom_site_refinement_flags_posn
_atom_site_refinement_flags_adp
C1 C 1.1279(4) 0.89083(19) 0.64733(7) 0.0168(5) Uani 1 1 d . .
H1A H 1.1440 0.8298 0.6636 0.020 Uiso 1 1 calc R U
H1B H 0.9946 0.8871 0.6343 0.020 Uiso 1 1 calc R U
C2 C 1.2942(4) 0.8931(2) 0.61621(8) 0.0198(5) Uani 1 1 d . .
H2A H 1.4276 0.8893 0.6292 0.024 Uiso 1 1 calc R U
H2B H 1.2803 0.8337 0.5990 0.024 Uiso 1 1 calc R U
C3 C 1.2842(4) 0.9881(2) 0.59152(7) 0.0181(5) Uani 1 1 d . .
H3 H 1.1616 0.9859 0.5744 0.022 Uiso 1 1 calc R U
C4 C 1.2800(5) 1.0830(2) 0.61629(8) 0.0195(5) Uani 1 1 d . .
H4A H 1.2579 1.1421 0.5992 0.023 Uiso 1 1 calc R U
H4B H 1.4121 1.0915 0.6295 0.023 Uiso 1 1 calc R U
C5 C 1.1120(4) 1.07812(19) 0.64717(7) 0.0155(5) Uani 1 1 d . .
H5 H 0.9815 1.0705 0.6328 0.019 Uiso 1 1 calc R U
C6 C 1.0985(5) 1.1758(2) 0.67035(8) 0.0224(6) Uani 1 1 d . .
H6A H 1.0768 1.2327 0.6522 0.027 Uiso 1 1 calc R U
H6B H 1.2273 1.1874 0.6844 0.027 Uiso 1 1 calc R U
C7 C 0.9255(5) 1.17158(18) 0.69980(8) 0.0201(6) Uani 1 1 d . .
H7A H 0.7958 1.1660 0.6855 0.024 Uiso 1 1 calc R U
H7B H 0.9228 1.2349 0.7150 0.024 Uiso 1 1 calc R U
C8 C 0.9462(4) 1.08242(18) 0.72800(7) 0.0115(5) Uani 1 1 d . .
H8 H 1.0696 1.0926 0.7444 0.014 Uiso 1 1 calc R U
C9 C 0.9695(4) 0.98459(18) 0.70506(7) 0.0116(4) Uani 1 1 d . .
C10 C 1.1344(4) 0.98463(19) 0.67383(7) 0.0125(5) Uani 1 1 d . .
C11 C 0.8612(4) 0.90203(18) 0.71396(7) 0.0135(5) Uani 1 1 d . .
H11 H 0.8681 0.8463 0.6966 0.016 Uiso 1 1 calc R U
C12 C 0.7321(4) 0.89286(17) 0.74908(7) 0.0118(5) Uani 1 1 d . .
C13 C 0.7528(3) 0.97715(17) 0.77857(7) 0.0104(4) Uani 1 1 d . .
C14 C 0.7639(4) 1.07612(17) 0.75472(7) 0.0110(4) Uani 1 1 d . .
H14 H 0.6422 1.0771 0.7374 0.013 Uiso 1 1 calc R U
C15 C 0.7295(4) 1.15661(17) 0.78589(7) 0.0126(5) Uani 1 1 d . .
H15A H 0.6981 1.2228 0.7741 0.015 Uiso 1 1 calc R U
H15B H 0.8476 1.1634 0.8035 0.015 Uiso 1 1 calc R U
C16 C 0.5462(4) 1.11232(18) 0.80736(7) 0.0118(5) Uani 1 1 d . .
C17 C 0.5663(4) 0.99584(17) 0.80513(7) 0.0108(5) Uani 1 1 d . .
H17 H 0.4435 0.9675 0.7922 0.013 Uiso 1 1 calc R U
C18 C 0.9497(4) 0.95607(19) 0.80118(7) 0.0137(5) Uani 1 1 d . .
H18A H 0.9352 0.8937 0.8162 0.021 Uiso 1 1 calc R U
H18B H 0.9773 1.0120 0.8191 0.021 Uiso 1 1 calc R U
H18C H 1.0618 0.9492 0.7826 0.021 Uiso 1 1 calc R U
C19 C 1.3341(4) 0.9846(2) 0.69710(8) 0.0230(6) Uani 1 1 d . .
H19A H 1.3380 1.0433 0.7144 0.034 Uiso 1 1 calc R U
H19B H 1.4483 0.9873 0.6789 0.034 Uiso 1 1 calc R U
H19C H 1.3428 0.9230 0.7128 0.034 Uiso 1 1 calc R U
C20 C 0.5712(4) 0.96124(18) 0.84811(7) 0.0135(5) Uani 1 1 d . .
H20 H 0.7156 0.9553 0.8564 0.016 Uiso 1 1 calc R U
C21 C 0.4691(5) 0.85952(19) 0.85455(8) 0.0218(6) Uani 1 1 d . .
H21A H 0.4992 0.8353 0.8810 0.033 Uiso 1 1 calc R U
H21B H 0.5199 0.8111 0.8353 0.033 Uiso 1 1 calc R U
H21C H 0.3227 0.8669 0.8515 0.033 Uiso 1 1 calc R U
C22 C 0.4778(4) 1.05164(19) 0.86935(7) 0.0140(5) Uani 1 1 d . .
C23 C 0.5462(4) 1.0689(2) 0.91157(7) 0.0180(5) Uani 1 1 d . .
H23 H 0.6937 1.0851 0.9118 0.022 Uiso 1 1 calc R U
C24 C 0.4311(4) 1.1529(2) 0.93145(8) 0.0206(5) Uani 1 1 d . .
H24A H 0.4755 1.2183 0.9205 0.025 Uiso 1 1 calc R U
H24B H 0.4629 1.1527 0.9597 0.025 Uiso 1 1 calc R U
C25 C 0.2026(4) 1.1423(2) 0.92601(7) 0.0179(5) Uani 1 1 d . .
H25 H 0.1557 1.0815 0.9406 0.021 Uiso 1 1 calc R U
C26 C 0.1590(4) 1.1272(2) 0.88276(7) 0.0177(5) Uani 1 1 d . .
H26A H 0.0121 1.1175 0.8790 0.021 Uiso 1 1 calc R U
H26B H 0.1998 1.1882 0.8681 0.021 Uiso 1 1 calc R U
C27 C 0.0898(6) 1.2342(2) 0.94164(9) 0.0280(7) Uani 1 1 d . .
H27A H 0.1347 1.2944 0.9276 0.042 Uiso 1 1 calc R U
H27B H 0.1182 1.2421 0.9696 0.042 Uiso 1 1 calc R U
H27C H -0.0557 1.2250 0.9378 0.042 Uiso 1 1 calc R U
C28 C 1.4667(5) 0.9407(2) 0.53412(8) 0.0276(7) Uani 1 1 d . .
C29 C 1.6622(5) 0.9553(3) 0.51233(9) 0.0336(7) Uani 1 1 d . .
H29A H 1.6786 0.9014 0.4930 0.050 Uiso 1 1 calc R U
H29B H 1.7751 0.9536 0.5309 0.050 Uiso 1 1 calc R U
H29C H 1.6601 1.0204 0.4989 0.050 Uiso 1 1 calc R U
O1 O 1.3278(4) 0.8875(2) 0.52416(7) 0.0406(6) Uani 1 1 d . .
O2 O 1.4646(3) 0.99553(15) 0.56725(6) 0.0233(4) Uani 1 1 d . .
O3 O 0.6254(3) 0.81898(13) 0.75452(5) 0.0159(4) Uani 1 1 d . .
O4 O 0.5475(3) 1.13716(13) 0.84817(5) 0.0142(4) Uani 1 1 d . .
O5 O 0.2656(3) 1.04177(13) 0.86760(5) 0.0146(4) Uani 1 1 d . .
O6 O 0.3638(3) 1.14166(13) 0.78970(5) 0.0152(4) Uani 1 1 d . .
H6 H 0.3765 1.1997 0.7803 0.023 Uiso 1 1 calc R U
F1 F 0.5132(3) 0.97847(13) 0.93219(5) 0.0253(4) Uani 1 1 d . .
C1S C 0.1665(5) 0.8204(3) 0.94534(10) 0.0317(7) Uani 1 1 d . .
H1S H 0.2653 0.8671 0.9327 0.038 Uiso 1 1 calc R U
Cl1 Cl 0.22695(14) 0.69630(6) 0.93122(3) 0.0394(2) Uani 1 1 d . .
Cl2 Cl 0.18771(16) 0.83391(8) 0.99602(3) 0.0497(3) Uani 1 1 d . .
Cl3 Cl -0.07716(13) 0.85341(7) 0.92957(3) 0.0386(2) Uani 1 1 d . .

loop_
_atom_site_aniso_label
_atom_site_aniso_U_11
_atom_site_aniso_U_22
_atom_site_aniso_U_33
_atom_site_aniso_U_23
_atom_site_aniso_U_13
_atom_site_aniso_U_12
C1 0.0231(13) 0.0121(11) 0.0150(11) -0.0006(9) 0.0050(10) 0.0006(10)
C2 0.0253(14) 0.0166(12) 0.0176(12) -0.0009(10) 0.0071(11) 0.0039(11)
C3 0.0219(12) 0.0188(12) 0.0138(11) -0.0008(10) 0.0055(10) 0.0019(11)
C4 0.0277(14) 0.0152(11) 0.0156(12) -0.0006(10) 0.0088(11) -0.0032(11)
C5 0.0208(13) 0.0123(11) 0.0133(11) 0.0005(9) 0.0025(10) -0.0002(10)
C6 0.0347(16) 0.0113(12) 0.0211(13) -0.0016(10) 0.0130(12) -0.0047(11)
C7 0.0324(15) 0.0087(11) 0.0192(12) 0.0011(9) 0.0107(12) 0.0016(11)
C8 0.0122(11) 0.0101(10) 0.0121(10) -0.0010(9) 0.0015(9) -0.0025(9)
C9 0.0117(10) 0.0118(10) 0.0113(10) -0.0011(8) -0.0035(9) 0.0007(9)
C10 0.0132(11) 0.0129(11) 0.0115(10) -0.0002(9) -0.0018(9) 0.0008(9)
C11 0.0166(11) 0.0110(11) 0.0129(11) -0.0016(8) -0.0015(9) 0.0002(9)
C12 0.0130(11) 0.0102(10) 0.0123(11) -0.0002(9) -0.0042(9) 0.0018(9)
C13 0.0112(10) 0.0094(10) 0.0105(10) -0.0001(8) -0.0013(9) -0.0003(9)
C14 0.0131(11) 0.0090(10) 0.0109(10) 0.0006(9) -0.0002(9) -0.0014(8)
C15 0.0155(11) 0.0090(10) 0.0133(11) -0.0022(9) 0.0008(9) -0.0027(9)
C16 0.0158(11) 0.0096(10) 0.0102(11) -0.0006(8) -0.0011(9) -0.0005(9)
C17 0.0123(10) 0.0078(10) 0.0124(11) 0.0007(8) -0.0006(9) -0.0008(9)
C18 0.0127(10) 0.0154(11) 0.0131(11) -0.0002(9) -0.0024(9) 0.0020(9)
C19 0.0137(12) 0.0394(16) 0.0159(12) -0.0011(11) -0.0014(10) 0.0011(12)
C20 0.0163(11) 0.0125(11) 0.0116(11) 0.0025(9) 0.0010(9) -0.0001(10)
C21 0.0307(15) 0.0121(12) 0.0226(13) 0.0030(10) 0.0102(11) -0.0005(11)
C22 0.0145(11) 0.0146(11) 0.0127(11) 0.0014(9) -0.0004(9) -0.0026(9)
C23 0.0200(12) 0.0221(13) 0.0120(11) 0.0032(10) -0.0016(10) -0.0050(11)
C24 0.0274(14) 0.0221(13) 0.0123(11) -0.0024(10) -0.0004(11) -0.0057(11)
C25 0.0237(13) 0.0168(12) 0.0132(11) -0.0013(10) 0.0016(10) -0.0004(10)
C26 0.0189(12) 0.0189(12) 0.0152(12) -0.0037(10) 0.0023(10) 0.0024(11)
C27 0.0460(19) 0.0201(13) 0.0179(13) -0.0031(10) 0.0036(13) 0.0072(13)
C28 0.0411(18) 0.0264(14) 0.0154(13) -0.0006(11) 0.0070(13) 0.0080(14)
C29 0.0400(18) 0.0393(18) 0.0214(14) 0.0029(13) 0.0139(13) 0.0106(15)
O1 0.0537(16) 0.0456(14) 0.0225(11) -0.0135(10) 0.0087(11) -0.0095(13)
O2 0.0300(10) 0.0247(10) 0.0154(9) -0.0023(8) 0.0093(8) -0.0008(8)
O3 0.0209(9) 0.0104(8) 0.0164(8) -0.0016(7) 0.0002(7) -0.0038(7)
O4 0.0204(9) 0.0121(8) 0.0100(8) -0.0008(6) 0.0017(7) -0.0038(7)
O5 0.0131(8) 0.0166(8) 0.0141(8) -0.0044(7) 0.0003(6) -0.0014(7)
O6 0.0161(8) 0.0121(8) 0.0173(9) 0.0033(7) -0.0012(7) 0.0022(7)
F1 0.0285(8) 0.0277(8) 0.0198(8) 0.0065(7) 0.0003(7) 0.0000(7)
C1S 0.0302(16) 0.0306(16) 0.0344(17) -0.0054(13) 0.0015(14) -0.0014(14)
Cl1 0.0469(5) 0.0274(4) 0.0439(4) -0.0086(3) 0.0061(4) 0.0036(3)
Cl2 0.0515(5) 0.0618(6) 0.0358(4) -0.0167(4) -0.0112(4) 0.0193(5)
Cl3 0.0401(4) 0.0380(4) 0.0375(4) -0.0027(3) -0.0089(3) 0.0054(3)

loop_
_atom_type_symbol
_atom_type_description
_atom_type_scat_dispersion_real
_atom_type_scat_dispersion_imag
_atom_type_scat_source
C C 0.0181 0.0091 'International Tables Vol C Tables 4.2.6.8 and 6.1.1.4'
H H 0.0000 0.0000 'International Tables Vol C Tables 4.2.6.8 and 6.1.1.4'
O O 0.0492 0.0322 'International Tables Vol C Tables 4.2.6.8 and 6.1.1.4'
F F 0.0727 0.0534 'International Tables Vol C Tables 4.2.6.8 and 6.1.1.4'
Cl Cl 0.3639 0.7018 'International Tables Vol C Tables 4.2.6.8 and 6.1.1.4'

loop_
_geom_angle_atom_site_label_1
_geom_angle_atom_site_label_2
_geom_angle_atom_site_label_3
_geom_angle
C2 C1 C10 111.8(2)
C2 C1 H1A 109.3
C10 C1 H1A 109.3
C2 C1 H1B 109.3
C10 C1 H1B 109.3
H1A C1 H1B 107.9
C3 C2 C1 111.8(2)
C3 C2 H2A 109.3
C1 C2 H2A 109.3
C3 C2 H2B 109.3
C1 C2 H2B 109.3
H2A C2 H2B 107.9
O2 C3 C4 106.0(2)
O2 C3 C2 109.6(2)
C4 C3 C2 112.4(2)
O2 C3 H3 109.6
C4 C3 H3 109.6
C2 C3 H3 109.6
C3 C4 C5 111.2(2)
C3 C4 H4A 109.4
C5 C4 H4A 109.4
C3 C4 H4B 109.4
C5 C4 H4B 109.4
H4A C4 H4B 108.0
C6 C5 C4 111.3(2)
C6 C5 C10 112.6(2)
C4 C5 C10 111.6(2)
C6 C5 H5 107.0
C4 C5 H5 107.0
C10 C5 H5 107.0
C5 C6 C7 110.8(2)
C5 C6 H6A 109.5
C7 C6 H6A 109.5
C5 C6 H6B 109.5
C7 C6 H6B 109.5
H6A C6 H6B 108.1
C6 C7 C8 112.1(2)
C6 C7 H7A 109.2
C8 C7 H7A 109.2
C6 C7 H7B 109.2
C8 C7 H7B 109.2
H7A C7 H7B 107.9
C14 C8 C9 110.0(2)
C14 C8 C7 110.5(2)
C9 C8 C7 110.17(19)
C14 C8 H8 108.7
C9 C8 H8 108.7
C7 C8 H8 108.7
C11 C9 C8 121.7(2)
C11 C9 C10 122.6(2)
C8 C9 C10 115.5(2)
C9 C10 C1 113.0(2)
C9 C10 C19 104.62(19)
C1 C10 C19 109.0(2)
C9 C10 C5 110.1(2)
C1 C10 C5 107.53(19)
C19 C10 C5 112.7(2)
C9 C11 C12 124.0(2)
C9 C11 H11 118.0
C12 C11 H11 118.0
O3 C12 C11 121.5(2)
O3 C12 C13 123.0(2)
C11 C12 C13 115.3(2)
C12 C13 C18 106.03(19)
C12 C13 C14 106.41(18)
C18 C13 C14 112.2(2)
C12 C13 C17 115.8(2)
C18 C13 C17 114.13(19)
C14 C13 C17 102.07(18)
C8 C14 C15 120.0(2)
C8 C14 C13 113.7(2)
C15 C14 C13 102.77(18)
C8 C14 H14 106.5
C15 C14 H14 106.5
C13 C14 H14 106.5
C14 C15 C16 100.50(18)
C14 C15 H15A 111.7
C16 C15 H15A 111.7
C14 C15 H15B 111.7
C16 C15 H15B 111.7
H15A C15 H15B 109.4
O6 C16 O4 111.07(19)
O6 C16 C15 111.56(19)
O4 C16 C15 111.8(2)
O6 C16 C17 109.2(2)
O4 C16 C17 106.04(19)
C15 C16 C17 106.88(19)
C20 C17 C13 119.5(2)
C20 C17 C16 104.63(19)
C13 C17 C16 104.84(19)
C20 C17 H17 109.1
C13 C17 H17 109.1
C16 C17 H17 109.1
C13 C18 H18A 109.5
C13 C18 H18B 109.5
H18A C18 H18B 109.5
C13 C18 H18C 109.5
H18A C18 H18C 109.5
H18B C18 H18C 109.5
C10 C19 H19A 109.5
C10 C19 H19B 109.5
H19A C19 H19B 109.5
C10 C19 H19C 109.5
H19A C19 H19C 109.5
H19B C19 H19C 109.5
C21 C20 C22 116.5(2)
C21 C20 C17 113.1(2)
C22 C20 C17 102.04(19)
C21 C20 H20 108.3
C22 C20 H20 108.2
C17 C20 H20 108.3
C20 C21 H21A 109.5
C20 C21 H21B 109.5
H21A C21 H21B 109.5
C20 C21 H21C 109.5
H21A C21 H21C 109.5
H21B C21 H21C 109.5
O5 C22 O4 112.0(2)
O5 C22 C23 110.4(2)
O4 C22 C23 105.3(2)
O5 C22 C20 107.9(2)
O4 C22 C20 104.74(19)
C23 C22 C20 116.4(2)
F1 C23 C24 109.1(2)
F1 C23 C22 107.3(2)
C24 C23 C22 112.7(2)
F1 C23 H23 109.3
C24 C23 H23 109.3
C22 C23 H23 109.3
C23 C24 C25 112.0(2)
C23 C24 H24A 109.2
C25 C24 H24A 109.2
C23 C24 H24B 109.2
C25 C24 H24B 109.2
H24A C24 H24B 107.9
C26 C25 C27 110.7(2)
C26 C25 C24 108.5(2)
C27 C25 C24 111.5(2)
C26 C25 H25 108.7
C27 C25 H25 108.7
C24 C25 H25 108.7
O5 C26 C25 111.3(2)
O5 C26 H26A 109.4
C25 C26 H26A 109.4
O5 C26 H26B 109.4
C25 C26 H26B 109.4
H26A C26 H26B 108.0
C25 C27 H27A 109.5
C25 C27 H27B 109.5
H27A C27 H27B 109.5
C25 C27 H27C 109.5
H27A C27 H27C 109.5
H27B C27 H27C 109.5
O1 C28 O2 123.1(3)
O1 C28 C29 126.2(3)
O2 C28 C29 110.7(3)
C28 C29 H29A 109.5
C28 C29 H29B 109.5
H29A C29 H29B 109.5
C28 C29 H29C 109.5
H29A C29 H29C 109.5
H29B C29 H29C 109.5
C28 O2 C3 116.7(2)
C22 O4 C16 107.96(18)
C22 O5 C26 113.6(2)
C16 O6 H6 109.5
Cl2 C1S Cl3 110.64(19)
Cl2 C1S Cl1 110.4(2)
Cl3 C1S Cl1 110.97(18)
Cl2 C1S H1S 108.2
Cl3 C1S H1S 108.2
Cl1 C1S H1S 108.2

loop_
_geom_bond_atom_site_label_1
_geom_bond_atom_site_label_2
_geom_bond_distance
C1 C2 1.531(4)
C1 C10 1.542(3)
C1 H1A 0.9900
C1 H1B 0.9900
C2 C3 1.521(4)
C2 H2A 0.9900
C2 H2B 0.9900
C3 O2 1.458(3)
C3 C4 1.519(4)
C3 H3 1.0000
C4 C5 1.535(4)
C4 H4A 0.9900
C4 H4B 0.9900
C5 C6 1.524(3)
C5 C10 1.548(3)
C5 H5 1.0000
C6 C7 1.526(4)
C6 H6A 0.9900
C6 H6B 0.9900
C7 C8 1.534(3)
C7 H7A 0.9900
C7 H7B 0.9900
C8 C14 1.516(3)
C8 C9 1.527(3)
C8 H8 1.0000
C9 C11 1.346(4)
C9 C10 1.527(3)
C10 C19 1.543(3)
C11 C12 1.478(3)
C11 H11 0.9500
C12 O3 1.224(3)
C12 C13 1.514(3)
C13 C18 1.541(3)
C13 C14 1.550(3)
C13 C17 1.553(3)
C14 C15 1.527(3)
C14 H14 1.0000
C15 C16 1.536(3)
C15 H15A 0.9900
C15 H15B 0.9900
C16 O6 1.405(3)
C16 O4 1.434(3)
C16 C17 1.556(3)
C17 C20 1.540(3)
C17 H17 1.0000
C18 H18A 0.9800
C18 H18B 0.9800
C18 H18C 0.9800
C19 H19A 0.9800
C19 H19B 0.9800
C19 H19C 0.9800
C20 C21 1.528(3)
C20 C22 1.534(3)
C20 H20 1.0000
C21 H21A 0.9800
C21 H21B 0.9800
C21 H21C 0.9800
C22 O5 1.413(3)
C22 O4 1.425(3)
C22 C23 1.530(3)
C23 F1 1.411(3)
C23 C24 1.514(4)
C23 H23 1.0000
C24 C25 1.531(4)
C24 H24A 0.9900
C24 H24B 0.9900
C25 C26 1.519(3)
C25 C27 1.528(4)
C25 H25 1.0000
C26 O5 1.435(3)
C26 H26A 0.9900
C26 H26B 0.9900
C27 H27A 0.9800
C27 H27B 0.9800
C27 H27C 0.9800
C28 O1 1.209(4)
C28 O2 1.347(3)
C28 C29 1.506(4)
C29 H29A 0.9800
C29 H29B 0.9800
C29 H29C 0.9800
O6 H6 0.8400
C1S Cl2 1.747(3)
C1S Cl3 1.756(4)
C1S Cl1 1.765(3)
C1S H1S 1.0000

loop_
_geom_hbond_atom_site_label_D
_geom_hbond_atom_site_label_H
_geom_hbond_atom_site_label_A
_geom_hbond_distance_DH
_geom_hbond_distance_HA
_geom_hbond_distance_DA
_geom_hbond_angle_DHA
_geom_hbond_site_symmetry_A
O6 H6 O3 0.84 1.98 2.802(2) 164.3 3_656
C1S H1S F1 1.00 2.21 3.145(4) 154.7 .

loop_
_geom_torsion_atom_site_label_1
_geom_torsion_atom_site_label_2
_geom_torsion_atom_site_label_3
_geom_torsion_atom_site_label_4
_geom_torsion
C10 C1 C2 C3 -56.0(3)
C1 C2 C3 O2 170.0(2)
C1 C2 C3 C4 52.3(3)
O2 C3 C4 C5 -172.4(2)
C2 C3 C4 C5 -52.7(3)
C3 C4 C5 C6 -176.3(2)
C3 C4 C5 C10 56.9(3)
C4 C5 C6 C7 177.7(2)
C10 C5 C6 C7 -56.0(3)
C5 C6 C7 C8 57.1(3)
C6 C7 C8 C14 -175.7(2)
C6 C7 C8 C9 -53.9(3)
C14 C8 C9 C11 -10.8(3)
C7 C8 C9 C11 -132.9(3)
C14 C8 C9 C10 173.8(2)
C7 C8 C9 C10 51.8(3)
C11 C9 C10 C1 14.0(3)
C8 C9 C10 C1 -170.7(2)
C11 C9 C10 C19 -104.5(3)
C8 C9 C10 C19 70.9(3)
C11 C9 C10 C5 134.2(2)
C8 C9 C10 C5 -50.5(3)
C2 C1 C10 C9 179.7(2)
C2 C1 C10 C19 -64.4(3)
C2 C1 C10 C5 58.1(3)
C6 C5 C10 C9 51.8(3)
C4 C5 C10 C9 177.9(2)
C6 C5 C10 C1 175.2(2)
C4 C5 C10 C1 -58.7(3)
C6 C5 C10 C19 -64.6(3)
C4 C5 C10 C19 61.5(3)
C8 C9 C11 C12 -8.4(4)
C10 C9 C11 C12 166.7(2)
C9 C11 C12 O3 174.8(2)
C9 C11 C12 C13 -9.2(3)
O3 C12 C13 C18 98.2(3)
C11 C12 C13 C18 -77.7(2)
O3 C12 C13 C14 -142.1(2)
C11 C12 C13 C14 42.0(3)
O3 C12 C13 C17 -29.5(3)
C11 C12 C13 C17 154.6(2)
C9 C8 C14 C15 169.2(2)
C7 C8 C14 C15 -68.9(3)
C9 C8 C14 C13 47.1(3)
C7 C8 C14 C13 168.9(2)
C12 C13 C14 C8 -62.8(3)
C18 C13 C14 C8 52.7(3)
C17 C13 C14 C8 175.35(19)
C12 C13 C14 C15 165.95(19)
C18 C13 C14 C15 -78.5(2)
C17 C13 C14 C15 44.1(2)
C8 C14 C15 C16 -174.3(2)
C13 C14 C15 C16 -47.0(2)
C14 C15 C16 O6 -87.2(2)
C14 C15 C16 O4 147.70(19)
C14 C15 C16 C17 32.1(2)
C12 C13 C17 C20 104.9(2)
C18 C13 C17 C20 -18.7(3)
C14 C13 C17 C20 -140.0(2)
C12 C13 C17 C16 -138.3(2)
C18 C13 C17 C16 98.1(2)
C14 C13 C17 C16 -23.2(2)
O6 C16 C17 C20 -117.9(2)
O4 C16 C17 C20 1.8(3)
C15 C16 C17 C20 121.2(2)
O6 C16 C17 C13 115.5(2)
O4 C16 C17 C13 -124.77(19)
C15 C16 C17 C13 -5.3(2)
C13 C17 C20 C21 -97.3(3)
C16 C17 C20 C21 145.9(2)
C13 C17 C20 C22 136.7(2)
C16 C17 C20 C22 19.9(2)
C21 C20 C22 O5 -39.8(3)
C17 C20 C22 O5 84.0(2)
C21 C20 C22 O4 -159.3(2)
C17 C20 C22 O4 -35.6(2)
C21 C20 C22 C23 85.0(3)
C17 C20 C22 C23 -151.3(2)
O5 C22 C23 F1 69.4(3)
O4 C22 C23 F1 -169.6(2)
C20 C22 C23 F1 -54.1(3)
O5 C22 C23 C24 -50.7(3)
O4 C22 C23 C24 70.4(3)
C20 C22 C23 C24 -174.2(2)
F1 C23 C24 C25 -70.4(3)
C22 C23 C24 C25 48.6(3)
C23 C24 C25 C26 -50.6(3)
C23 C24 C25 C27 -172.8(2)
C27 C25 C26 O5 179.4(2)
C24 C25 C26 O5 56.8(3)
O1 C28 O2 C3 0.2(4)
C29 C28 O2 C3 -179.6(2)
C4 C3 O2 C28 -157.7(2)
C2 C3 O2 C28 80.8(3)
O5 C22 O4 C16 -77.9(2)
C23 C22 O4 C16 162.1(2)
C20 C22 O4 C16 38.8(2)
O6 C16 O4 C22 93.3(2)
C15 C16 O4 C22 -141.4(2)
C17 C16 O4 C22 -25.3(3)
O4 C22 O5 C26 -58.8(3)
C23 C22 O5 C26 58.1(3)
C20 C22 O5 C26 -173.64(19)
C25 C26 O5 C22 -63.0(3)
